data_7717213
loop_
_publ_author_name
'Mukhopadhyay, Sayantan'
'Sahoo, Rajata Kumar'
'Patro, A. Ganesh'
'Khuntia, Anwesh Prasad'
'Nembenna, Sharanappa'

_publ_section_title
;
 Low-valent germanium and tin hydrides as catalysts for hydroboration,
 hydrodeoxygenation (HDO), and hydrodesulfurization (HDS) of
 heterocumulenes.
;
_journal_issue 45
_journal_name_full 'Dalton transactions (Cambridge, England : 2003)'
_journal_page_first 18207
_journal_page_last 18216
_journal_paper_doi 10.1039/d3dt04080a
_journal_volume 53
_journal_year 2024
_chemical_formula_moiety 'C14 H20 B N O3'
_chemical_formula_sum 'C14 H20 B N O3'
_chemical_formula_weight 261.14
_space_group_crystal_system monoclinic
_space_group_IT_number 14
_space_group_name_Hall '-P 2yn'
_space_group_name_H-M_alt 'P 1 21/n 1'
_symmetry_Int_Tables_number 14
_atom_sites_solution_primary direct
_audit_creation_date 2022-04-28
_audit_creation_method
;
Olex2 1.2-beta
(compiled 2017.03.28 svn.r3405 for OlexSys, GUI svn.r5335)
;
_audit_update_record
;
2023-10-10 deposited with the CCDC.	2024-10-04 downloaded from the CCDC.
;
_cell_angle_alpha 90
_cell_angle_beta 108.259(6)
_cell_angle_gamma 90
_cell_formula_units_Z 4
_cell_length_a 13.0059(7)
_cell_length_b 7.2872(4)
_cell_length_c 16.3747(9)
_cell_measurement_reflns_used 8664
_cell_measurement_temperature 100.00(10)
_cell_measurement_theta_max 30.2790
_cell_measurement_theta_min 3.7600
_cell_volume 1473.80(15)
_computing_cell_refinement 'CrysAlisPro 1.171.40.84a (Rigaku OD, 2020)'
_computing_data_collection 'CrysAlisPro 1.171.40.84a (Rigaku OD, 2020)'
_computing_data_reduction 'CrysAlisPro 1.171.40.84a (Rigaku OD, 2020)'
_computing_molecular_graphics 'Olex2 (Dolomanov et al., 2009)'
_computing_publication_material 'Olex2 (Dolomanov et al., 2009)'
_computing_structure_refinement 'olex2.refine (Bourhis et al., 2015)'
_computing_structure_solution 'SIR2004 (Burla et al., 2007)'
_diffrn_ambient_environment N~2~
_diffrn_ambient_temperature 100.00(10)
_diffrn_detector 'Hybrid Pixel Array Detector'
_diffrn_detector_area_resol_mean 5.8140
_diffrn_detector_type 'Pilatus 200K'
_diffrn_measured_fraction_theta_full 0.9974
_diffrn_measured_fraction_theta_max 0.9974
_diffrn_measurement_details
;
List of Runs (angles in degrees, time in seconds):

  # Type    Start    End  Width  t~exp~   \w     \q     \k     \f   Frames
#--------------------------------------------------------------------------
  1  \w    -65.00  17.00   0.50   41.79    --    3.35 -10.00 -99.00  164
  2  \w     21.00  62.00   0.50   41.79    --   -4.14  10.00  74.00   82
  3  \w    -41.00   5.00   0.50   41.79    --    3.35 -37.00  90.00   92
  4  \w     -3.00  35.00   0.50   41.79    --    3.35 -99.00-180.00   76
  5  \w    -63.00   6.00   0.50   41.79    --    3.35 -37.00-180.00  138
  6  \w    -24.00   1.00   0.50   41.79    --   -4.14  77.00-180.00   50
  7  \w     -7.00  20.00   0.50   41.79    --   -4.14 -99.00-150.00   54
  8  \w    -15.00  16.00   0.50   41.79    --   -4.14 -99.00  60.00   62
;
_diffrn_measurement_device 'four-circle diffractometer'
_diffrn_measurement_device_type 'SuperNova, Dual, Cu at home/near, Pilatus 200K'
_diffrn_measurement_method '\w scans'
_diffrn_orient_matrix_type 'CrysAlisPro convention (1999,Acta A55,543-557)'
_diffrn_orient_matrix_UB_11 -0.0247235000
_diffrn_orient_matrix_UB_12 -0.0837538000
_diffrn_orient_matrix_UB_13 0.0056317000
_diffrn_orient_matrix_UB_21 -0.0478828000
_diffrn_orient_matrix_UB_22 0.0482020000
_diffrn_orient_matrix_UB_23 -0.0012217000
_diffrn_orient_matrix_UB_31 -0.0199463000
_diffrn_orient_matrix_UB_32 -0.0116870000
_diffrn_orient_matrix_UB_33 -0.0452228000
_diffrn_radiation_monochromator mirror
_diffrn_radiation_probe x-ray
_diffrn_radiation_type 'Mo K\a'
_diffrn_radiation_wavelength 0.71073
_diffrn_reflns_av_R_equivalents 0.0569
_diffrn_reflns_av_unetI/netI 0.0388
_diffrn_reflns_limit_h_max 16
_diffrn_reflns_limit_h_min -16
_diffrn_reflns_limit_k_max 9
_diffrn_reflns_limit_k_min -9
_diffrn_reflns_limit_l_max 20
_diffrn_reflns_limit_l_min -22
_diffrn_reflns_number 15737
_diffrn_reflns_theta_full 25.3498
_diffrn_reflns_theta_max 25.35
_diffrn_reflns_theta_min 3.30
_diffrn_source 'micro-focus sealed X-ray tube'
_diffrn_source_type 'SuperNova (Mo) X-ray Source'
_exptl_absorpt_coefficient_mu 0.081
_exptl_absorpt_correction_T_max 1.00000
_exptl_absorpt_correction_T_min 0.54481
_exptl_absorpt_correction_type multi-scan
_exptl_absorpt_process_details
;
CrysAlisPro 1.171.40.84a (Rigaku Oxford Diffraction, 2020)
Empirical absorption correction using spherical harmonics,
implemented in SCALE3 ABSPACK scaling algorithm.
;
_exptl_crystal_colour 'metallic light colourless'
_exptl_crystal_colour_lustre metallic
_exptl_crystal_colour_modifier light
_exptl_crystal_colour_primary colourless
_exptl_crystal_density_diffrn 1.1768
_exptl_crystal_description block
_exptl_crystal_F_000 560.2820
_exptl_crystal_size_max 0.2
_exptl_crystal_size_mid 0.18
_exptl_crystal_size_min 0.17
_refine_diff_density_max 0.6154
_refine_diff_density_min -0.4098
_refine_diff_density_rms 0.1098
_refine_ls_d_res_high 0.8300
_refine_ls_d_res_low 6.1710
_refine_ls_goodness_of_fit_ref 1.0404
_refine_ls_hydrogen_treatment constr
_refine_ls_matrix_type full
_refine_ls_number_constraints 30
_refine_ls_number_parameters 177
_refine_ls_number_reflns 2695
_refine_ls_number_restraints 0
_refine_ls_restrained_S_all 1.0404
_refine_ls_R_factor_all 0.0705
_refine_ls_R_factor_gt 0.0670
_refine_ls_shift/su_max 0.0007
_refine_ls_shift/su_mean 0.0001
_refine_ls_structure_factor_coef Fsqd
_refine_ls_weighting_details 'w=1/[\s^2^(Fo^2^)+(0.1493P)^2^+0.3282P] where P=(Fo^2^+2Fc^2^)/3'
_refine_ls_weighting_scheme calc
_refine_ls_wR_factor_gt 0.1838
_refine_ls_wR_factor_ref 0.1887
_reflns_Friedel_coverage 0.0
_reflns_limit_h_max 10
_reflns_limit_h_min -15
_reflns_limit_k_max 8
_reflns_limit_k_min 0
_reflns_limit_l_max 19
_reflns_limit_l_min -9
_reflns_number_gt 2429
_reflns_number_total 2695
_reflns_threshold_expression I>=2u(I)
_cod_data_source_file d3dt04080a2.cif
_cod_data_source_block SN_AGP_231
_cod_depositor_comments 'Adding full bibliography for 7717213.cif.'
_cod_original_cell_volume 1473.80(14)
_cod_original_sg_symbol_Hall '-P 2ybc (x-z,y,z)'
_cod_database_code 7717213
_chemical_oxdiff_formula 'C56 H80 B4 N4 O12 '
_diffrn_oxdiff_digest_frames
;
013f85f9efaa60e77de79b5f8b209044b000025296e
;
_reflns_odcompleteness_completeness 99.54
_reflns_odcompleteness_iscentric 1
_reflns_odcompleteness_theta 26.32
_olex2_refinement_description
;
1. Fixed Uiso
 At 1.2 times of:
  All C(H) groups
 At 1.5 times of:
  All C(H,H,H) groups
2.a Aromatic/amide H refined with riding coordinates:
 C6(H6), C0aa(H0aa), C3(H3), C4(H4), C1(H1)
2.b Idealised Me refined as rotating group:
 C19(H19a,H19b,H19c), C16(H16a,H16b,H16c), C18(H18a,H18b,H18c), C17(H17a,H17b,
 H17c), C10(H10a,H10b,H10c)
;
_olex2_submission_special_instructions 'No special instructions were received'
_oxdiff_exptl_absorpt_empirical_details
;
Empirical correction (ABSPACK) includes:
- Absorption correction using spherical harmonics
- Frame scaling
;
_oxdiff_exptl_absorpt_empirical_full_max 1.722
_oxdiff_exptl_absorpt_empirical_full_min 0.636

loop_
_space_group_symop_id
_space_group_symop_operation_xyz
1 x,y,z
2 -x+1/2,y+1/2,-z+1/2
3 -x,-y,-z
4 x-1/2,-y-1/2,z-1/2

loop_
_atom_site_label
_atom_site_type_symbol
_atom_site_fract_x
_atom_site_fract_y
_atom_site_fract_z
_atom_site_U_iso_or_equiv
_atom_site_adp_type
_atom_site_occupancy
_atom_site_refinement_flags_posn
O2 O 0.28288(9) 0.62395(16) 0.55346(7) 0.0207(3) Uani 1.000000 .
O3 O 0.39534(9) 0.75325(15) 0.48511(7) 0.0207(3) Uani 1.000000 .
O1 O 0.57335(12) 1.0001(2) 0.71157(8) 0.0402(4) Uani 1.000000 .
N1 N 0.43338(10) 0.8109(2) 0.64043(8) 0.0210(4) Uani 1.000000 .
C2 C 0.40988(12) 0.7652(2) 0.71875(10) 0.0189(4) Uani 1.000000 .
C6 C 0.43625(12) 0.5929(2) 0.75459(10) 0.0206(4) Uani 1.000000 .
H6 H 0.46980(12) 0.5061(2) 0.72781(10) 0.0248(5) Uiso 1.000000 R
C0aa C 0.36035(13) 0.8937(2) 0.75650(10) 0.0228(4) Uani 1.000000 .
H0aa H 0.34211(13) 1.0117(2) 0.73144(10) 0.0274(5) Uiso 1.000000 R
C5 C 0.41395(13) 0.5460(2) 0.82957(10) 0.0225(4) Uani 1.000000 .
C3 C 0.33786(14) 0.8479(2) 0.83109(11) 0.0253(4) Uani 1.000000 .
H3 H 0.30386(14) 0.9346(2) 0.85754(11) 0.0304(5) Uiso 1.000000 R
C14 C 0.30150(12) 0.6789(2) 0.41661(10) 0.0205(4) Uani 1.000000 .
C4 C 0.36484(13) 0.6758(2) 0.86724(10) 0.0235(4) Uani 1.000000 .
H4 H 0.34950(13) 0.6460(2) 0.91870(10) 0.0282(5) Uiso 1.000000 R
C13 C 0.25152(13) 0.5423(2) 0.46744(10) 0.0213(4) Uani 1.000000 .
C19 C 0.34223(15) 0.5905(3) 0.34890(11) 0.0285(4) Uani 1.000000 .
H19a H 0.3735(10) 0.6847(4) 0.3211(6) 0.0427(7) Uiso 1.000000 GR
H19b H 0.3977(8) 0.4992(13) 0.37606(17) 0.0427(7) Uiso 1.000000 GR
H19c H 0.2819(2) 0.5304(16) 0.3057(5) 0.0427(7) Uiso 1.000000 GR
C1 C 0.51602(14) 0.9318(3) 0.64553(11) 0.0288(5) Uani 1.000000 .
H1 H 0.52923(14) 0.9644(3) 0.59352(11) 0.0346(5) Uiso 1.000000 R
C16 C 0.22789(14) 0.8401(2) 0.37929(11) 0.0256(4) Uani 1.000000 .
H16a H 0.2020(9) 0.8944(12) 0.4240(3) 0.0384(6) Uiso 1.000000 GR
H16b H 0.2682(3) 0.9324(9) 0.3582(8) 0.0384(6) Uiso 1.000000 GR
H16c H 0.1660(6) 0.7976(4) 0.3316(6) 0.0384(6) Uiso 1.000000 GR
C18 C 0.30370(17) 0.3527(2) 0.47754(12) 0.0320(5) Uani 1.000000 .
H18a H 0.38268(17) 0.3655(3) 0.4980(9) 0.0480(7) Uiso 1.000000 GR
H18b H 0.2803(10) 0.2811(7) 0.5192(7) 0.0480(7) Uiso 1.000000 GR
H18c H 0.2816(9) 0.2895(8) 0.4219(2) 0.0480(7) Uiso 1.000000 GR
C17 C 0.12932(14) 0.5293(3) 0.43454(11) 0.0289(5) Uani 1.000000 .
H17a H 0.10451(16) 0.4429(14) 0.4702(5) 0.0433(7) Uiso 1.000000 GR
H17b H 0.09795(14) 0.6506(5) 0.4372(8) 0.0433(7) Uiso 1.000000 GR
H17c H 0.10634(15) 0.4860(18) 0.3749(3) 0.0433(7) Uiso 1.000000 GR
C10 C 0.44163(18) 0.3583(3) 0.86887(13) 0.0360(5) Uani 1.000000 .
H10a H 0.3753(2) 0.2964(9) 0.8703(9) 0.0540(7) Uiso 1.000000 GR
H10b H 0.4762(12) 0.2859(8) 0.8343(6) 0.0540(7) Uiso 1.000000 GR
H10c H 0.4913(10) 0.3703(3) 0.9276(4) 0.0540(7) Uiso 1.000000 GR
B1 B 0.37086(14) 0.7297(2) 0.55940(11) 0.0185(4) Uani 1.000000 .

loop_
_atom_site_aniso_label
_atom_site_aniso_U_11
_atom_site_aniso_U_22
_atom_site_aniso_U_33
_atom_site_aniso_U_12
_atom_site_aniso_U_13
_atom_site_aniso_U_23
O2 0.0148(6) 0.0303(7) 0.0137(6) -0.0054(4) -0.0003(5) -0.0024(4)
O3 0.0129(6) 0.0302(7) 0.0152(6) -0.0066(4) -0.0010(5) -0.0016(4)
O1 0.0340(8) 0.0575(9) 0.0202(7) -0.0272(7) -0.0041(6) -0.0001(6)
N1 0.0124(7) 0.0306(8) 0.0154(7) -0.0052(5) -0.0022(5) 0.0002(5)
C2 0.0112(8) 0.0262(8) 0.0138(7) -0.0048(6) -0.0039(6) -0.0018(6)
C6 0.0129(8) 0.0264(8) 0.0186(8) -0.0005(6) -0.0008(6) -0.0041(6)
C0aa 0.0151(8) 0.0254(8) 0.0217(8) 0.0007(6) -0.0033(6) 0.0001(6)
C5 0.0156(8) 0.0282(9) 0.0185(8) -0.0020(6) -0.0022(6) 0.0005(6)
C3 0.0181(8) 0.0313(9) 0.0233(9) 0.0016(7) 0.0019(7) -0.0055(7)
C14 0.0130(8) 0.0289(9) 0.0151(8) -0.0062(6) -0.0018(6) -0.0023(6)
C4 0.0162(8) 0.0355(10) 0.0162(8) -0.0022(7) 0.0012(6) -0.0002(6)
C13 0.0186(9) 0.0281(9) 0.0143(8) -0.0075(6) 0.0011(6) -0.0036(6)
C19 0.0275(10) 0.0369(10) 0.0215(9) -0.0080(7) 0.0085(7) -0.0051(7)
C1 0.0225(9) 0.0404(10) 0.0180(9) -0.0124(7) -0.0017(7) 0.0023(7)
C16 0.0181(9) 0.0336(10) 0.0206(8) -0.0032(7) -0.0005(7) 0.0038(7)
C18 0.0373(11) 0.0276(9) 0.0322(10) -0.0055(8) 0.0126(8) -0.0008(7)
C17 0.0196(9) 0.0428(11) 0.0195(9) -0.0149(7) -0.0005(7) -0.0009(7)
C10 0.0419(12) 0.0323(10) 0.0314(10) 0.0060(8) 0.0083(9) 0.0085(8)
B1 0.0111(8) 0.0237(9) 0.0166(9) -0.0002(6) -0.0018(7) -0.0000(7)

loop_
_atom_type_symbol
_atom_type_scat_dispersion_real
_atom_type_scat_dispersion_imag
_atom_type_scat_Cromer_Mann_a1
_atom_type_scat_Cromer_Mann_a2
_atom_type_scat_Cromer_Mann_a3
_atom_type_scat_Cromer_Mann_a4
_atom_type_scat_Cromer_Mann_b1
_atom_type_scat_Cromer_Mann_b2
_atom_type_scat_Cromer_Mann_b3
_atom_type_scat_Cromer_Mann_b4
_atom_type_scat_Cromer_Mann_c
_atom_type_scat_source
_atom_type_scat_dispersion_source
H 0.00000 0.00000 0.49300 0.32291 0.14019 0.04081 10.51090 26.12570 3.14236 57.79970 0.0030380000826 'International Tables Volume C Table 6.1.1.4 (pp. 500-502)' 'Henke, Gullikson and Davis, At. Data and Nucl. Data Tables, 1993, 54, 2'
C 0.00347 0.00161 2.31000 1.02000 1.58860 0.86500 20.84390 10.20750 0.56870 51.65120 0.215599998832 'International Tables Volume C Table 6.1.1.4 (pp. 500-502)' 'Henke, Gullikson and Davis, At. Data and Nucl. Data Tables, 1993, 54, 2'
B 0.00141 0.00067 2.05450 1.33260 1.09790 0.70680 23.21850 1.02100 60.34980 0.14030 -0.193200007081 'International Tables Volume C Table 6.1.1.4 (pp. 500-502)' 'Henke, Gullikson and Davis, At. Data and Nucl. Data Tables, 1993, 54, 2'
O 0.01158 0.00611 3.04850 2.28680 1.54630 0.86700 13.27710 5.70110 0.32390 32.90890 0.250800013542 'International Tables Volume C Table 6.1.1.4 (pp. 500-502)' 'Henke, Gullikson and Davis, At. Data and Nucl. Data Tables, 1993, 54, 2'
N 0.00653 0.00323 12.21260 3.13220 2.01250 1.16630 0.00570 9.89330 28.99750 0.58260 -11.5290002823 'International Tables Volume C Table 6.1.1.4 (pp. 500-502)' 'Henke, Gullikson and Davis, At. Data and Nucl. Data Tables, 1993, 54, 2'

loop_
_geom_angle_atom_site_label_1
_geom_angle_atom_site_label_2
_geom_angle_atom_site_label_3
_geom_angle
_geom_angle_site_symmetry_1
_geom_angle_site_symmetry_3
_geom_angle_publ_flag
B1 O2 C13 105.90(12) . . ?
B1 O3 C14 105.26(12) . . ?
C1 N1 C2 118.21(13) . . ?
B1 N1 C2 120.28(13) . . ?
B1 N1 C1 121.51(14) . . ?
C6 C2 N1 119.46(14) . . ?
C0aa C2 N1 119.73(14) . . ?
C0aa C2 C6 120.80(15) . . ?
H6 C6 C2 119.82(9) . . ?
C5 C6 C2 120.37(15) . . ?
C5 C6 H6 119.82(10) . . ?
H0aa C0aa C2 120.44(10) . . ?
C3 C0aa C2 119.13(15) . . ?
C3 C0aa H0aa 120.44(10) . . ?
C4 C5 C6 118.48(15) . . ?
C10 C5 C6 120.84(16) . . ?
C10 C5 C4 120.68(15) . . ?
H3 C3 C0aa 119.97(10) . . ?
C4 C3 C0aa 120.07(16) . . ?
C4 C3 H3 119.97(10) . . ?
C13 C14 O3 102.22(11) . . ?
C19 C14 O3 108.45(12) . . ?
C19 C14 C13 114.71(14) . . ?
C16 C14 O3 106.77(13) . . ?
C16 C14 C13 113.09(13) . . ?
C16 C14 C19 110.84(14) . . ?
C3 C4 C5 121.15(15) . . ?
H4 C4 C5 119.43(10) . . ?
H4 C4 C3 119.43(10) . . ?
C14 C13 O2 102.49(11) . . ?
C18 C13 O2 106.46(13) . . ?
C18 C13 C14 112.92(14) . . ?
C17 C13 O2 108.23(13) . . ?
C17 C13 C14 114.57(13) . . ?
C17 C13 C18 111.35(15) . . ?
H19a C19 C14 109.5 . . ?
H19b C19 C14 109.5 . . ?
H19b C19 H19a 109.5 . . ?
H19c C19 C14 109.5 . . ?
H19c C19 H19a 109.5 . . ?
H19c C19 H19b 109.5 . . ?
N1 C1 O1 124.70(16) . . ?
H1 C1 O1 117.65(10) . . ?
H1 C1 N1 117.65(9) . . ?
H16a C16 C14 109.5 . . ?
H16b C16 C14 109.5 . . ?
H16b C16 H16a 109.5 . . ?
H16c C16 C14 109.5 . . ?
H16c C16 H16a 109.5 . . ?
H16c C16 H16b 109.5 . . ?
H18a C18 C13 109.5 . . ?
H18b C18 C13 109.5 . . ?
H18b C18 H18a 109.5 . . ?
H18c C18 C13 109.5 . . ?
H18c C18 H18a 109.5 . . ?
H18c C18 H18b 109.5 . . ?
H17a C17 C13 109.5 . . ?
H17b C17 C13 109.5 . . ?
H17b C17 H17a 109.5 . . ?
H17c C17 C13 109.5 . . ?
H17c C17 H17a 109.5 . . ?
H17c C17 H17b 109.5 . . ?
H10a C10 C5 109.5 . . ?
H10b C10 C5 109.5 . . ?
H10b C10 H10a 109.5 . . ?
H10c C10 C5 109.5 . . ?
H10c C10 H10a 109.5 . . ?
H10c C10 H10b 109.5 . . ?
O3 B1 O2 115.82(14) . . ?
N1 B1 O2 121.09(15) . . ?
N1 B1 O3 123.08(15) . . ?

loop_
_geom_bond_atom_site_label_1
_geom_bond_atom_site_label_2
_geom_bond_distance
_geom_bond_site_symmetry_2
_geom_bond_publ_flag
O2 C13 1.4646(18) . ?
O2 B1 1.357(2) . ?
O3 C14 1.4777(18) . ?
O3 B1 1.361(2) . ?
O1 C1 1.212(2) . ?
N1 C2 1.447(2) . ?
N1 C1 1.372(2) . ?
N1 B1 1.448(2) . ?
C2 C6 1.383(2) . ?
C2 C0aa 1.387(2) . ?
C6 H6 0.9500 . ?
C6 C5 1.390(2) . ?
C0aa H0aa 0.9500 . ?
C0aa C3 1.383(2) . ?
C5 C4 1.390(2) . ?
C5 C10 1.507(2) . ?
C3 H3 0.9500 . ?
C3 C4 1.384(3) . ?
C14 C13 1.564(2) . ?
C14 C19 1.514(2) . ?
C14 C16 1.518(2) . ?
C4 H4 0.9500 . ?
C13 C18 1.525(2) . ?
C13 C17 1.513(2) . ?
C19 H19a 0.9800 . ?
C19 H19b 0.9800 . ?
C19 H19c 0.9800 . ?
C1 H1 0.9500 . ?
C16 H16a 0.9800 . ?
C16 H16b 0.9800 . ?
C16 H16c 0.9800 . ?
C18 H18a 0.9800 . ?
C18 H18b 0.9800 . ?
C18 H18c 0.9800 . ?
C17 H17a 0.9800 . ?
C17 H17b 0.9800 . ?
C17 H17c 0.9800 . ?
C10 H10a 0.9800 . ?
C10 H10b 0.9800 . ?
C10 H10c 0.9800 . ?
